data_1008867
loop_
_publ_author_name
'Artigas, M'
'Bacmann, M'
'Fruchart, D'
'Fruchart, R'

_publ_section_title
;
La structure cristalline de Cr2 P: Distorsion orthorhombique de la
structure hexagonale de type Fe2 P
;
_journal_coden_ASTM JSSCBI
_journal_name_full 'Journal of Solid State Chemistry'
_journal_page_first 306
_journal_page_last 312
_journal_paper_doi 10.1006/jssc.1996.0184
_journal_volume 123
_journal_year 1996
_chemical_formula_structural 'Cr2 P'
_chemical_formula_sum 'Cr2 P'
_chemical_name_systematic 'Chromium phosphide (2/1)'
_space_group_IT_number 44
_symmetry_cell_setting orthorhombic
_symmetry_Int_Tables_number 44
_symmetry_space_group_name_Hall 'I 2 -2'
_symmetry_space_group_name_H-M 'I m m 2'
_cell_angle_alpha 90
_cell_angle_beta 90
_cell_angle_gamma 90
_cell_formula_units_Z 12
_cell_length_a 6.6097(1)
_cell_length_b 10.4023(2)
_cell_length_c 6.3371(1)
_cell_volume 435.7
_refine_ls_R_factor_all 0.033
_cod_database_code 1008867

loop_
_symmetry_equiv_pos_as_xyz
x,y,z
-x,-y,z
-x,y,z
x,-y,z
1/2+x,1/2+y,1/2+z
1/2-x,1/2-y,1/2+z
1/2-x,1/2+y,1/2+z
1/2+x,1/2-y,1/2+z

loop_
_atom_site_label
_atom_site_type_symbol
_atom_site_symmetry_multiplicity
_atom_site_Wyckoff_symbol
_atom_site_fract_x
_atom_site_fract_y
_atom_site_fract_z
_atom_site_occupancy
_atom_site_attached_hydrogens
_atom_site_calc_flag
Cr1 Cr0 2 a 0. 0. 0.3813(10) 1. 0 d
Cr2 Cr0 2 b 0. 0.5 0.9392(10) 1. 0 d
Cr3 Cr0 4 d 0.5 0.2896(4) 0.3462(10) 1. 0 d
Cr4 Cr0 4 d 0. 0.2908(4) 0.2681(8) 1. 0 d
Cr5 Cr0 4 c 0.2055(5) 0. 0.7412(6) 1. 0 d
Cr6 Cr0 8 e 0.2892(4) 0.1245(2) 0.1280(5) 1. 0 d
P1 P0 2 a 0. 0. 0.0274(8) 1. 0 d
P2 P0 2 b 0. 0.5 0.4274(8) 1. 0 d
P3 P0 8 e 0.2680(3) 0.3337(2) 0. 1. 0 d

loop_
_atom_type_symbol
_atom_type_oxidation_number
Cr0 0.000
P0 0.000
